data_7057836
loop_
_publ_author_name
'Chen, Lizhu'
'Dulaney, Hunter A.'
'Wilkins, Branford O.'
'Farmer, Sarah'
'Zhang, Yanbing'
'Fronczek, Frank R.'
'Jurss, Jonah W.'

_publ_section_title
;
 High-spin enforcement in first-row metal complexes of a constrained
 polyaromatic ligand: synthesis, structure, and properties
;
_journal_issue 23
_journal_name_full 'New Journal of Chemistry'
_journal_page_first 18667
_journal_paper_doi 10.1039/C8NJ02072H
_journal_volume 42
_journal_year 2018
_chemical_formula_sum 'C36 H28 Cl2 N6 Ni O8'
_chemical_formula_weight 802.25
_chemical_name_common LZC-22-Ni
_space_group_IT_number 2
_space_group_name_Hall '-P 1'
_space_group_name_H-M_alt 'P -1'
_symmetry_cell_setting triclinic
_symmetry_space_group_name_Hall '-P 1'
_symmetry_space_group_name_H-M 'P -1'
_atom_sites_solution_hydrogens geom
_atom_sites_solution_primary direct
_atom_sites_solution_secondary difmap
_audit_creation_method SHELXL-97
_audit_update_record
;
2018-04-17 deposited with the CCDC.
2018-10-19 downloaded from the CCDC.
;
_cell_angle_alpha 88.5640(10)
_cell_angle_beta 89.0040(10)
_cell_angle_gamma 88.179(2)
_cell_formula_units_Z 2
_cell_length_a 8.8345(3)
_cell_length_b 13.4052(4)
_cell_length_c 14.4981(5)
_cell_measurement_reflns_used 9878
_cell_measurement_temperature 100(2)
_cell_measurement_theta_max 25.50
_cell_measurement_theta_min 1.52
_cell_volume 1715.34(10)
_computing_cell_refinement 'Bruker SAINT'
_computing_data_collection 'Bruker APEX2'
_computing_data_reduction 'Bruker SAINT'
_computing_molecular_graphics ORTEP-32
_computing_publication_material WinGX
_computing_structure_refinement 'SHELXL-97 (Sheldrick, 2008)'
_computing_structure_solution 'SHELXS-97 (Sheldrick, 2008)'
_diffrn_ambient_temperature 100(2)
_diffrn_detector_area_resol_mean 8.366
_diffrn_measured_fraction_theta_full 0.980
_diffrn_measured_fraction_theta_max 0.975
_diffrn_measurement_device_type 'Bruker APEX-II CCD'
_diffrn_measurement_method 'phi and omega scans'
_diffrn_radiation_monochromator graphite
_diffrn_radiation_source 'fine-focus sealed tube'
_diffrn_radiation_type MoK\a
_diffrn_radiation_wavelength 0.71073
_diffrn_reflns_av_R_equivalents 0.0316
_diffrn_reflns_av_sigmaI/netI 0.0158
_diffrn_reflns_limit_h_max 10
_diffrn_reflns_limit_h_min -10
_diffrn_reflns_limit_k_max 16
_diffrn_reflns_limit_k_min -16
_diffrn_reflns_limit_l_max 17
_diffrn_reflns_limit_l_min -17
_diffrn_reflns_number 38473
_diffrn_reflns_theta_full 25.00
_diffrn_reflns_theta_max 25.50
_diffrn_reflns_theta_min 1.52
_exptl_absorpt_coefficient_mu 0.785
_exptl_absorpt_correction_T_max 0.8716
_exptl_absorpt_correction_T_min 0.8339
_exptl_absorpt_correction_type multi-scan
_exptl_absorpt_process_details SADABS
_exptl_crystal_colour violet
_exptl_crystal_density_diffrn 1.553
_exptl_crystal_density_method 'not measured'
_exptl_crystal_description shard
_exptl_crystal_F_000 824
_exptl_crystal_recrystallization_method 'Re-crystallisation from solvent: acetonitrile/diethyl ether'
_exptl_crystal_size_max 0.24
_exptl_crystal_size_mid 0.23
_exptl_crystal_size_min 0.18
_refine_diff_density_max 0.327
_refine_diff_density_min -0.440
_refine_diff_density_rms 0.048
_refine_ls_extinction_method none
_refine_ls_goodness_of_fit_ref 1.029
_refine_ls_hydrogen_treatment constr
_refine_ls_matrix_type full
_refine_ls_number_parameters 480
_refine_ls_number_reflns 6238
_refine_ls_number_restraints 0
_refine_ls_restrained_S_all 1.029
_refine_ls_R_factor_all 0.0252
_refine_ls_R_factor_gt 0.0248
_refine_ls_shift/su_max 0.002
_refine_ls_shift/su_mean 0.000
_refine_ls_structure_factor_coef Fsqd
_refine_ls_weighting_details 'calc w=1/[\s^2^(Fo^2^)+(0.0339P)^2^+1.2826P] where P=(Fo^2^+2Fc^2^)/3'
_refine_ls_weighting_scheme calc
_refine_ls_wR_factor_gt 0.0682
_refine_ls_wR_factor_ref 0.0685
_reflns_number_gt 6109
_reflns_number_total 6238
_reflns_threshold_expression >2sigma(I)
_cod_data_source_file c8nj02072h2.cif
_cod_data_source_block shelxl
_cod_depositor_comments
;
The following automatic conversions were performed:

'_symmetry_cell_setting' value 'Triclinic' changed to 'triclinic'
according to
/home/data/users/saulius/crontab/automatic-downloads/rss-feeds/RSC/lib/dictionaries/cif_core.dic
dictionary named 'cif_core.dic' version 2.4.2 from 2011-04-26.

Automatic conversion script
Id: cif_fix_values 4973 2017-02-22 13:04:09Z antanas 

 Adding full bibliography for 7057834--7057838.cif.
;
_cod_original_sg_symbol_H-M P-1
_cod_database_code 7057836

loop_
_symmetry_equiv_pos_as_xyz
'x, y, z'
'-x, -y, -z'

loop_
_atom_site_label
_atom_site_type_symbol
_atom_site_fract_x
_atom_site_fract_y
_atom_site_fract_z
_atom_site_U_iso_or_equiv
_atom_site_adp_type
_atom_site_occupancy
_atom_site_symmetry_multiplicity
_atom_site_calc_flag
_atom_site_refinement_flags
C1 C 0.35444(17) 0.99070(12) 0.67121(11) 0.0188(3) Uani 1 1 d .
H1 H 0.3889 0.9869 0.7329 0.023 Uiso 1 1 calc R
C2 C 0.40540(18) 1.06655(12) 0.61325(12) 0.0218(3) Uani 1 1 d .
H2 H 0.4727 1.1143 0.6349 0.026 Uiso 1 1 calc R
C3 C 0.35628(19) 1.07126(12) 0.52343(12) 0.0232(3) Uani 1 1 d .
H3 H 0.3895 1.1225 0.4822 0.028 Uiso 1 1 calc R
C4 C 0.25799(18) 1.00052(12) 0.49390(11) 0.0207(3) Uani 1 1 d .
H4 H 0.2237 1.0024 0.4321 0.025 Uiso 1 1 calc R
C5 C 0.21048(17) 0.92702(11) 0.55568(11) 0.0161(3) Uani 1 1 d .
C6 C 0.10727(17) 0.84763(11) 0.53012(10) 0.0158(3) Uani 1 1 d .
C7 C 0.03395(18) 0.84922(12) 0.44576(11) 0.0196(3) Uani 1 1 d .
H7 H 0.0497 0.9018 0.4018 0.023 Uiso 1 1 calc R
C8 C -0.06238(18) 0.77294(12) 0.42690(11) 0.0214(3) Uani 1 1 d .
H8 H -0.1171 0.7739 0.3710 0.026 Uiso 1 1 calc R
C9 C -0.07737(18) 0.69569(12) 0.49069(11) 0.0202(3) Uani 1 1 d .
H9 H -0.1428 0.6427 0.4792 0.024 Uiso 1 1 calc R
C10 C 0.00397(17) 0.69589(11) 0.57215(11) 0.0162(3) Uani 1 1 d .
C11 C 0.01207(17) 0.60542(11) 0.63343(11) 0.0167(3) Uani 1 1 d .
C12 C -0.11480(18) 0.56998(12) 0.68051(11) 0.0195(3) Uani 1 1 d .
H12 H -0.2105 0.6034 0.6733 0.023 Uiso 1 1 calc R
C13 C -0.10130(18) 0.48600(12) 0.73780(12) 0.0217(3) Uani 1 1 d .
H13 H -0.1877 0.4621 0.7703 0.026 Uiso 1 1 calc R
C14 C 0.03835(19) 0.43667(12) 0.74784(12) 0.0223(3) Uani 1 1 d .
H14 H 0.0476 0.3799 0.7881 0.027 Uiso 1 1 calc R
C15 C 0.16442(18) 0.47001(12) 0.69919(11) 0.0205(3) Uani 1 1 d .
H15 H 0.2592 0.4353 0.7056 0.025 Uiso 1 1 calc R
C16 C 0.15259(17) 0.55422(11) 0.64101(11) 0.0171(3) Uani 1 1 d .
C17 C 0.28232(17) 0.58997(11) 0.58300(11) 0.0166(3) Uani 1 1 d .
C18 C 0.27739(18) 0.58212(11) 0.48720(11) 0.0191(3) Uani 1 1 d .
H18 H 0.1961 0.5489 0.4605 0.023 Uiso 1 1 calc R
C19 C 0.38893(18) 0.62189(12) 0.43045(11) 0.0201(3) Uani 1 1 d .
H19 H 0.3839 0.6158 0.3654 0.024 Uiso 1 1 calc R
C20 C 0.50799(18) 0.67063(12) 0.46852(11) 0.0202(3) Uani 1 1 d .
H20 H 0.5842 0.6987 0.4297 0.024 Uiso 1 1 calc R
C21 C 0.51536(17) 0.67826(11) 0.56376(11) 0.0182(3) Uani 1 1 d .
H21 H 0.5975 0.7110 0.5900 0.022 Uiso 1 1 calc R
C22 C 0.40347(17) 0.63829(11) 0.62112(11) 0.0159(3) Uani 1 1 d .
C23 C 0.41954(16) 0.64691(11) 0.72281(11) 0.0159(3) Uani 1 1 d .
C24 C 0.49989(18) 0.57269(12) 0.77170(11) 0.0211(3) Uani 1 1 d .
H24 H 0.5359 0.5142 0.7416 0.025 Uiso 1 1 calc R
C25 C 0.52701(19) 0.58450(13) 0.86429(12) 0.0232(3) Uani 1 1 d .
H25 H 0.5791 0.5335 0.8990 0.028 Uiso 1 1 calc R
C26 C 0.47729(18) 0.67165(12) 0.90580(11) 0.0203(3) Uani 1 1 d .
H26 H 0.4995 0.6832 0.9684 0.024 Uiso 1 1 calc R
C27 C 0.39383(16) 0.74215(11) 0.85371(10) 0.0157(3) Uani 1 1 d .
C28 C 0.33137(16) 0.83508(11) 0.89479(10) 0.0157(3) Uani 1 1 d .
C29 C 0.38278(18) 0.87160(12) 0.97684(11) 0.0195(3) Uani 1 1 d .
H29 H 0.4624 0.8376 1.0091 0.023 Uiso 1 1 calc R
C30 C 0.31632(18) 0.95851(12) 1.01114(11) 0.0209(3) Uani 1 1 d .
H30 H 0.3489 0.9843 1.0676 0.025 Uiso 1 1 calc R
C31 C 0.20198(18) 1.00703(12) 0.96198(11) 0.0208(3) Uani 1 1 d .
H31 H 0.1547 1.0666 0.9842 0.025 Uiso 1 1 calc R
C32 C 0.15758(18) 0.96736(12) 0.87992(11) 0.0192(3) Uani 1 1 d .
H32 H 0.0797 1.0012 0.8459 0.023 Uiso 1 1 calc R
C33 C -0.00752(18) 0.67610(12) 0.87087(11) 0.0202(3) Uani 1 1 d .
C34 C -0.0844(2) 0.62874(15) 0.94905(13) 0.0339(4) Uani 1 1 d .
H34A H -0.0124 0.6161 0.9990 0.051 Uiso 1 1 calc R
H34B H -0.1250 0.5654 0.9302 0.051 Uiso 1 1 calc R
H34C H -0.1675 0.6728 0.9707 0.051 Uiso 1 1 calc R
C35 C -0.2190(2) 1.28285(15) 0.86502(14) 0.0336(4) Uani 1 1 d .
C36 C -0.1993(2) 1.20661(16) 0.79575(16) 0.0396(5) Uani 1 1 d .
H36A H -0.2099 1.2375 0.7341 0.059 Uiso 1 1 calc R
H36B H -0.2764 1.1563 0.8054 0.059 Uiso 1 1 calc R
H36C H -0.0984 1.1748 0.8011 0.059 Uiso 1 1 calc R
N1 N 0.25848(14) 0.92256(9) 0.64372(9) 0.0158(3) Uani 1 1 d .
N2 N 0.09119(14) 0.77286(9) 0.59347(9) 0.0147(3) Uani 1 1 d .
N3 N 0.36116(14) 0.72882(9) 0.76403(9) 0.0144(3) Uani 1 1 d .
N4 N 0.22020(14) 0.88305(9) 0.84657(9) 0.0158(3) Uani 1 1 d .
N5 N 0.05074(14) 0.71488(10) 0.81005(9) 0.0172(3) Uani 1 1 d .
N6 N -0.2326(2) 1.34463(14) 0.91809(13) 0.0440(4) Uani 1 1 d .
O1 O -0.04452(12) 0.91214(8) 0.71961(8) 0.0199(2) Uani 1 1 d .
O2 O -0.20032(14) 0.86771(10) 0.84788(8) 0.0291(3) Uani 1 1 d .
O3 O -0.29116(14) 0.98002(10) 0.73330(9) 0.0300(3) Uani 1 1 d .
O4 O -0.25314(14) 0.80959(10) 0.70033(10) 0.0344(3) Uani 1 1 d .
O5 O 0.44151(14) 1.13771(9) 0.83245(9) 0.0277(3) Uani 1 1 d .
O6 O 0.20229(16) 1.20339(11) 0.78904(11) 0.0438(4) Uani 1 1 d .
O7 O 0.33881(16) 1.28116(11) 0.90268(9) 0.0381(3) Uani 1 1 d .
O8 O 0.42205(19) 1.28872(11) 0.74852(11) 0.0475(4) Uani 1 1 d .
Cl1 Cl -0.20029(4) 0.89116(3) 0.75116(3) 0.01854(9) Uani 1 1 d .
Cl2 Cl 0.35098(4) 1.22789(3) 0.81847(3) 0.02253(9) Uani 1 1 d .
Ni1 Ni 0.16372(2) 0.815170(13) 0.726362(13) 0.01325(6) Uani 1 1 d .

loop_
_atom_site_aniso_label
_atom_site_aniso_U_11
_atom_site_aniso_U_22
_atom_site_aniso_U_33
_atom_site_aniso_U_23
_atom_site_aniso_U_13
_atom_site_aniso_U_12
C1 0.0183(7) 0.0201(8) 0.0181(8) -0.0044(6) -0.0003(6) 0.0003(6)
C2 0.0208(8) 0.0196(8) 0.0251(9) -0.0050(6) 0.0024(6) -0.0017(6)
C3 0.0266(8) 0.0186(8) 0.0240(9) 0.0021(6) 0.0050(7) -0.0002(7)
C4 0.0246(8) 0.0205(8) 0.0168(8) 0.0006(6) -0.0005(6) 0.0026(6)
C5 0.0167(7) 0.0161(7) 0.0152(8) -0.0020(6) 0.0002(6) 0.0043(6)
C6 0.0171(7) 0.0166(7) 0.0135(8) -0.0020(6) 0.0001(6) 0.0039(6)
C7 0.0220(8) 0.0215(8) 0.0149(8) 0.0003(6) -0.0017(6) 0.0041(6)
C8 0.0220(8) 0.0266(8) 0.0155(8) -0.0036(6) -0.0054(6) 0.0044(6)
C9 0.0188(8) 0.0229(8) 0.0192(8) -0.0053(6) -0.0034(6) -0.0004(6)
C10 0.0157(7) 0.0178(7) 0.0151(8) -0.0041(6) 0.0000(6) 0.0017(6)
C11 0.0206(8) 0.0166(7) 0.0133(8) -0.0048(6) -0.0037(6) -0.0023(6)
C12 0.0180(7) 0.0208(8) 0.0200(8) -0.0042(6) -0.0035(6) -0.0016(6)
C13 0.0220(8) 0.0227(8) 0.0208(9) -0.0029(6) 0.0000(6) -0.0062(6)
C14 0.0284(9) 0.0186(8) 0.0201(9) 0.0012(6) -0.0021(6) -0.0030(6)
C15 0.0215(8) 0.0197(8) 0.0202(8) -0.0029(6) -0.0029(6) 0.0015(6)
C16 0.0204(8) 0.0177(7) 0.0136(8) -0.0053(6) -0.0027(6) -0.0020(6)
C17 0.0191(7) 0.0136(7) 0.0170(8) -0.0026(6) -0.0007(6) 0.0034(6)
C18 0.0224(8) 0.0173(7) 0.0180(8) -0.0049(6) -0.0035(6) 0.0008(6)
C19 0.0265(8) 0.0204(8) 0.0134(8) -0.0043(6) -0.0009(6) 0.0046(6)
C20 0.0220(8) 0.0209(8) 0.0175(8) -0.0004(6) 0.0022(6) 0.0016(6)
C21 0.0181(7) 0.0185(7) 0.0180(8) -0.0015(6) -0.0021(6) 0.0012(6)
C22 0.0186(7) 0.0142(7) 0.0146(8) -0.0028(6) -0.0013(6) 0.0056(6)
C23 0.0135(7) 0.0182(7) 0.0161(8) -0.0027(6) 0.0002(6) -0.0003(6)
C24 0.0220(8) 0.0223(8) 0.0187(8) -0.0034(6) -0.0003(6) 0.0062(6)
C25 0.0233(8) 0.0256(8) 0.0201(9) 0.0016(7) -0.0041(6) 0.0075(7)
C26 0.0206(8) 0.0266(8) 0.0137(8) -0.0018(6) -0.0033(6) 0.0036(6)
C27 0.0143(7) 0.0202(8) 0.0128(8) -0.0018(6) -0.0009(5) -0.0013(6)
C28 0.0160(7) 0.0183(7) 0.0129(7) -0.0001(6) 0.0004(5) -0.0014(6)
C29 0.0205(8) 0.0236(8) 0.0144(8) -0.0015(6) -0.0026(6) -0.0011(6)
C30 0.0246(8) 0.0241(8) 0.0145(8) -0.0049(6) -0.0006(6) -0.0053(6)
C31 0.0249(8) 0.0192(8) 0.0184(8) -0.0056(6) 0.0027(6) -0.0011(6)
C32 0.0209(8) 0.0194(8) 0.0174(8) -0.0022(6) -0.0013(6) 0.0017(6)
C33 0.0181(7) 0.0230(8) 0.0199(9) -0.0040(7) -0.0039(6) 0.0004(6)
C34 0.0371(10) 0.0420(11) 0.0228(10) 0.0021(8) 0.0051(8) -0.0113(8)
C35 0.0301(10) 0.0349(10) 0.0357(11) 0.0077(9) 0.0073(8) -0.0084(8)
C36 0.0378(11) 0.0362(11) 0.0448(13) -0.0025(9) 0.0086(9) -0.0049(9)
N1 0.0161(6) 0.0168(6) 0.0144(7) -0.0020(5) -0.0001(5) 0.0022(5)
N2 0.0146(6) 0.0164(6) 0.0128(6) -0.0024(5) -0.0003(5) 0.0027(5)
N3 0.0136(6) 0.0172(6) 0.0126(6) -0.0010(5) -0.0007(5) -0.0008(5)
N4 0.0169(6) 0.0183(6) 0.0122(6) -0.0018(5) -0.0003(5) -0.0006(5)
N5 0.0171(6) 0.0185(6) 0.0162(7) -0.0021(5) -0.0023(5) 0.0009(5)
N6 0.0480(11) 0.0463(11) 0.0377(11) 0.0002(9) 0.0119(8) -0.0127(8)
O1 0.0175(5) 0.0219(6) 0.0203(6) -0.0019(4) -0.0013(4) 0.0030(4)
O2 0.0328(7) 0.0371(7) 0.0165(6) 0.0001(5) 0.0040(5) 0.0104(5)
O3 0.0257(6) 0.0354(7) 0.0279(7) 0.0001(5) -0.0019(5) 0.0147(5)
O4 0.0276(7) 0.0390(7) 0.0377(8) -0.0190(6) -0.0030(5) -0.0055(6)
O5 0.0308(7) 0.0263(6) 0.0258(7) -0.0007(5) -0.0089(5) 0.0060(5)
O6 0.0368(8) 0.0467(9) 0.0483(9) -0.0066(7) -0.0256(7) 0.0084(6)
O7 0.0386(8) 0.0530(9) 0.0228(7) -0.0174(6) -0.0041(6) 0.0113(6)
O8 0.0614(10) 0.0411(8) 0.0371(9) 0.0170(7) 0.0180(7) 0.0179(7)
Cl1 0.01711(18) 0.02309(19) 0.01543(19) -0.00510(14) -0.00215(13) 0.00393(14)
Cl2 0.0283(2) 0.0267(2) 0.01233(19) -0.00139(15) -0.00378(14) 0.00599(16)
Ni1 0.01484(10) 0.01450(11) 0.01045(11) -0.00175(7) -0.00205(7) 0.00089(7)

loop_
_atom_type_symbol
_atom_type_description
_atom_type_scat_dispersion_real
_atom_type_scat_dispersion_imag
_atom_type_scat_source
C C 0.0033 0.0016 'International Tables Vol C Tables 4.2.6.8 and 6.1.1.4'
H H 0.0000 0.0000 'International Tables Vol C Tables 4.2.6.8 and 6.1.1.4'
N N 0.0061 0.0033 'International Tables Vol C Tables 4.2.6.8 and 6.1.1.4'
O O 0.0106 0.0060 'International Tables Vol C Tables 4.2.6.8 and 6.1.1.4'
Cl Cl 0.1484 0.1585 'International Tables Vol C Tables 4.2.6.8 and 6.1.1.4'
Ni Ni 0.3393 1.1124 'International Tables Vol C Tables 4.2.6.8 and 6.1.1.4'

loop_
_geom_angle_atom_site_label_1
_geom_angle_atom_site_label_2
_geom_angle_atom_site_label_3
_geom_angle
N1 C1 C2 122.59(15)
N1 C1 H1 118.7
C2 C1 H1 118.7
C3 C2 C1 118.53(15)
C3 C2 H2 120.7
C1 C2 H2 120.7
C2 C3 C4 119.41(15)
C2 C3 H3 120.3
C4 C3 H3 120.3
C5 C4 C3 119.11(15)
C5 C4 H4 120.4
C3 C4 H4 120.4
N1 C5 C4 121.43(14)
N1 C5 C6 115.60(13)
C4 C5 C6 122.95(14)
N2 C6 C7 122.37(14)
N2 C6 C5 115.47(13)
C7 C6 C5 122.15(14)
C8 C7 C6 119.01(15)
C8 C7 H7 120.5
C6 C7 H7 120.5
C9 C8 C7 118.81(15)
C9 C8 H8 120.6
C7 C8 H8 120.6
C8 C9 C10 119.60(15)
C8 C9 H9 120.2
C10 C9 H9 120.2
N2 C10 C9 121.89(14)
N2 C10 C11 117.35(13)
C9 C10 C11 120.36(14)
C12 C11 C16 120.26(15)
C12 C11 C10 122.01(14)
C16 C11 C10 117.71(14)
C13 C12 C11 119.93(15)
C13 C12 H12 120.0
C11 C12 H12 120.0
C12 C13 C14 120.12(15)
C12 C13 H13 119.9
C14 C13 H13 119.9
C15 C14 C13 120.24(16)
C15 C14 H14 119.9
C13 C14 H14 119.9
C14 C15 C16 120.32(15)
C14 C15 H15 119.8
C16 C15 H15 119.8
C15 C16 C11 119.06(14)
C15 C16 C17 122.56(14)
C11 C16 C17 118.33(14)
C18 C17 C22 118.68(14)
C18 C17 C16 119.31(14)
C22 C17 C16 121.82(14)
C19 C18 C17 121.15(15)
C19 C18 H18 119.4
C17 C18 H18 119.4
C18 C19 C20 119.94(15)
C18 C19 H19 120.0
C20 C19 H19 120.0
C19 C20 C21 119.63(15)
C19 C20 H20 120.2
C21 C20 H20 120.2
C20 C21 C22 120.62(14)
C20 C21 H21 119.7
C22 C21 H21 119.7
C21 C22 C17 119.97(14)
C21 C22 C23 118.07(13)
C17 C22 C23 121.94(14)
N3 C23 C24 121.84(14)
N3 C23 C22 118.82(13)
C24 C23 C22 119.28(13)
C25 C24 C23 119.60(15)
C25 C24 H24 120.2
C23 C24 H24 120.2
C24 C25 C26 119.06(15)
C24 C25 H25 120.5
C26 C25 H25 120.5
C25 C26 C27 118.58(15)
C25 C26 H26 120.7
C27 C26 H26 120.7
N3 C27 C26 122.47(14)
N3 C27 C28 116.02(13)
C26 C27 C28 121.48(14)
N4 C28 C29 121.66(14)
N4 C28 C27 115.46(13)
C29 C28 C27 122.88(14)
C28 C29 C30 119.09(15)
C28 C29 H29 120.5
C30 C29 H29 120.5
C31 C30 C29 119.10(15)
C31 C30 H30 120.5
C29 C30 H30 120.5
C30 C31 C32 118.86(15)
C30 C31 H31 120.6
C32 C31 H31 120.6
N4 C32 C31 122.50(15)
N4 C32 H32 118.7
C31 C32 H32 118.7
N5 C33 C34 178.57(18)
C33 C34 H34A 109.5
C33 C34 H34B 109.5
H34A C34 H34B 109.5
C33 C34 H34C 109.5
H34A C34 H34C 109.5
H34B C34 H34C 109.5
N6 C35 C36 178.2(2)
C35 C36 H36A 109.5
C35 C36 H36B 109.5
H36A C36 H36B 109.5
C35 C36 H36C 109.5
H36A C36 H36C 109.5
H36B C36 H36C 109.5
C1 N1 C5 118.93(14)
C1 N1 Ni1 125.48(11)
C5 N1 Ni1 115.45(10)
C6 N2 C10 118.12(13)
C6 N2 Ni1 111.48(10)
C10 N2 Ni1 128.35(10)
C23 N3 C27 118.17(13)
C23 N3 Ni1 127.59(10)
C27 N3 Ni1 110.52(9)
C32 N4 C28 118.77(13)
C32 N4 Ni1 126.53(11)
C28 N4 Ni1 114.70(10)
C33 N5 Ni1 164.10(13)
Cl1 O1 Ni1 129.49(7)
O4 Cl1 O2 110.91(9)
O4 Cl1 O3 110.82(8)
O2 Cl1 O3 110.09(7)
O4 Cl1 O1 108.57(7)
O2 Cl1 O1 109.29(7)
O3 Cl1 O1 107.06(7)
O7 Cl2 O8 109.65(10)
O7 Cl2 O6 109.53(9)
O8 Cl2 O6 109.31(10)
O7 Cl2 O5 109.75(8)
O8 Cl2 O5 108.92(8)
O6 Cl2 O5 109.66(8)
N1 Ni1 N5 174.85(5)
N1 Ni1 N4 93.58(5)
N5 Ni1 N4 86.05(5)
N1 Ni1 N3 100.39(5)
N5 Ni1 N3 84.60(5)
N4 Ni1 N3 79.26(5)
N1 Ni1 N2 78.84(5)
N5 Ni1 N2 100.78(5)
N4 Ni1 N2 169.04(5)
N3 Ni1 N2 109.71(5)
N1 Ni1 O1 85.02(5)
N5 Ni1 O1 89.83(5)
N4 Ni1 O1 89.25(5)
N3 Ni1 O1 167.53(5)
N2 Ni1 O1 82.27(4)

loop_
_geom_bond_atom_site_label_1
_geom_bond_atom_site_label_2
_geom_bond_distance
C1 N1 1.338(2)
C1 C2 1.384(2)
C1 H1 0.9500
C2 C3 1.379(2)
C2 H2 0.9500
C3 C4 1.386(2)
C3 H3 0.9500
C4 C5 1.385(2)
C4 H4 0.9500
C5 N1 1.351(2)
C5 C6 1.481(2)
C6 N2 1.352(2)
C6 C7 1.393(2)
C7 C8 1.386(2)
C7 H7 0.9500
C8 C9 1.379(2)
C8 H8 0.9500
C9 C10 1.393(2)
C9 H9 0.9500
C10 N2 1.352(2)
C10 C11 1.486(2)
C11 C12 1.392(2)
C11 C16 1.404(2)
C12 C13 1.386(2)
C12 H12 0.9500
C13 C14 1.389(2)
C13 H13 0.9500
C14 C15 1.388(2)
C14 H14 0.9500
C15 C16 1.395(2)
C15 H15 0.9500
C16 C17 1.494(2)
C17 C18 1.397(2)
C17 C22 1.398(2)
C18 C19 1.384(2)
C18 H18 0.9500
C19 C20 1.386(2)
C19 H19 0.9500
C20 C21 1.390(2)
C20 H20 0.9500
C21 C22 1.392(2)
C21 H21 0.9500
C22 C23 1.491(2)
C23 N3 1.347(2)
C23 C24 1.391(2)
C24 C25 1.382(2)
C24 H24 0.9500
C25 C26 1.383(2)
C25 H25 0.9500
C26 C27 1.395(2)
C26 H26 0.9500
C27 N3 1.354(2)
C27 C28 1.481(2)
C28 N4 1.352(2)
C28 C29 1.387(2)
C29 C30 1.387(2)
C29 H29 0.9500
C30 C31 1.383(2)
C30 H30 0.9500
C31 C32 1.383(2)
C31 H31 0.9500
C32 N4 1.340(2)
C32 H32 0.9500
C33 N5 1.136(2)
C33 C34 1.454(2)
C34 H34A 0.9800
C34 H34B 0.9800
C34 H34C 0.9800
C35 N6 1.147(3)
C35 C36 1.455(3)
C36 H36A 0.9800
C36 H36B 0.9800
C36 H36C 0.9800
N1 Ni1 2.0406(13)
N2 Ni1 2.1366(13)
N3 Ni1 2.1339(12)
N4 Ni1 2.0622(13)
N5 Ni1 2.0585(14)
O1 Cl1 1.4759(11)
O1 Ni1 2.2208(11)
O2 Cl1 1.4293(13)
O3 Cl1 1.4357(12)
O4 Cl1 1.4288(13)
O5 Cl2 1.4402(12)
O6 Cl2 1.4386(14)
O7 Cl2 1.4305(13)
O8 Cl2 1.4341(15)
